data_2227924
loop_
_publ_author_name
'Choi, Hong Dae'
'Seo, Pil Ja'
'Son, Byeng Wha'
'Lee, Uk'

_publ_section_title
;
 3-(4-Chlorophenylsulfinyl)-2,4,6-trimethyl-1-benzofuran
;
_journal_coeditor_code PV2330
_journal_issue 11
_journal_name_full 'Acta Crystallographica Section E'
_journal_page_first o2702
_journal_paper_doi 10.1107/S1600536810038419
_journal_volume 66
_journal_year 2010
_chemical_formula_iupac 'C17 H15 Cl O2 S'
_chemical_formula_moiety 'C17 H15 Cl O2 S'
_chemical_formula_sum 'C17 H15 Cl O2 S'
_chemical_formula_weight 318.80
_chemical_name_systematic
;
3-(4-Chlorophenylsulfinyl)-2,4,6-trimethyl-1-benzofuran
;
_space_group_IT_number 33
_symmetry_cell_setting orthorhombic
_symmetry_space_group_name_Hall 'P 2c -2n'
_symmetry_space_group_name_H-M 'P n a 21'
_atom_sites_solution_hydrogens difmap
_atom_sites_solution_primary direct
_atom_sites_solution_secondary difmap
_cell_angle_alpha 90.00
_cell_angle_beta 90.00
_cell_angle_gamma 90.00
_cell_formula_units_Z 4
_cell_length_a 12.1259(10)
_cell_length_b 19.3925(16)
_cell_length_c 6.4744(5)
_cell_measurement_reflns_used 5206
_cell_measurement_temperature 296(2)
_cell_measurement_theta_max 26.92
_cell_measurement_theta_min 2.69
_cell_volume 1522.5(2)
_computing_cell_refinement '<i>SAINT</i> (Bruker, 2009)'
_computing_data_collection '<i>APEX2</i> (Bruker, 2009)'
_computing_data_reduction '<i>SAINT</i> (Bruker, 2009)'
_computing_molecular_graphics '<i>ORTEP-3</i> (Farrugia, 1997) and <i>DIAMOND</i> (Brandenburg, 1998)'
_computing_publication_material '<i>SHELXL97</i> (Sheldrick, 2008)'
_computing_structure_refinement '<i>SHELXL97</i> (Sheldrick, 2008)'
_computing_structure_solution '<i>SHELXS97</i> (Sheldrick, 2008)'
_diffrn_ambient_temperature 296(2)
_diffrn_detector_area_resol_mean 10.0
_diffrn_measured_fraction_theta_full 0.999
_diffrn_measured_fraction_theta_max 0.999
_diffrn_measurement_device_type 'Bruker SMART APEXII CCD'
_diffrn_measurement_method '\f and \w scans'
_diffrn_radiation_monochromator 'graphite multilayer'
_diffrn_radiation_source 'rotating anode'
_diffrn_radiation_type MoK\a
_diffrn_radiation_wavelength 0.71073
_diffrn_reflns_av_R_equivalents 0.0278
_diffrn_reflns_av_sigmaI/netI 0.0236
_diffrn_reflns_limit_h_max 15
_diffrn_reflns_limit_h_min -14
_diffrn_reflns_limit_k_max 25
_diffrn_reflns_limit_k_min -25
_diffrn_reflns_limit_l_max 8
_diffrn_reflns_limit_l_min -8
_diffrn_reflns_number 14409
_diffrn_reflns_theta_full 27.50
_diffrn_reflns_theta_max 27.50
_diffrn_reflns_theta_min 1.98
_diffrn_standards_number 0
_exptl_absorpt_coefficient_mu 0.389
_exptl_absorpt_correction_T_max 0.9368
_exptl_absorpt_correction_T_min 0.8475
_exptl_absorpt_correction_type multi-scan
_exptl_absorpt_process_details '(SADABS; Bruker, 2009)'
_exptl_crystal_colour colourless
_exptl_crystal_density_diffrn 1.391
_exptl_crystal_density_method 'not measured'
_exptl_crystal_description block
_exptl_crystal_F_000 664
_exptl_crystal_size_max 0.44
_exptl_crystal_size_mid 0.28
_exptl_crystal_size_min 0.17
_refine_diff_density_max 0.157
_refine_diff_density_min -0.236
_refine_ls_abs_structure_details 'Flack (1983), 1561 Friedel pairs'
_refine_ls_abs_structure_Flack -0.03(6)
_refine_ls_extinction_method none
_refine_ls_goodness_of_fit_ref 1.034
_refine_ls_hydrogen_treatment constr
_refine_ls_matrix_type full
_refine_ls_number_parameters 194
_refine_ls_number_reflns 3468
_refine_ls_number_restraints 1
_refine_ls_restrained_S_all 1.034
_refine_ls_R_factor_all 0.0378
_refine_ls_R_factor_gt 0.0333
_refine_ls_shift/su_max 0.000
_refine_ls_shift/su_mean 0.000
_refine_ls_structure_factor_coef Fsqd
_refine_ls_weighting_details 'calc w=1/[\s^2^(Fo^2^)+(0.0507P)^2^+0.1747P] where P=(Fo^2^+2Fc^2^)/3'
_refine_ls_weighting_scheme calc
_refine_ls_wR_factor_gt 0.0859
_refine_ls_wR_factor_ref 0.0892
_reflns_number_gt 3134
_reflns_number_total 3468
_reflns_threshold_expression I>2\s(I)
_cod_data_source_file pv2330.cif
_cod_data_source_block I
_cod_database_code 2227924
_cod_database_fobs_code 2227924

loop_
_symmetry_equiv_pos_as_xyz
'x, y, z'
'-x, -y, z+1/2'
'-x+1/2, y+1/2, z+1/2'
'x+1/2, -y+1/2, z'

loop_
_atom_site_type_symbol
_atom_site_label
_atom_site_fract_x
_atom_site_fract_y
_atom_site_fract_z
_atom_site_U_iso_or_equiv
_atom_site_adp_type
_atom_site_calc_flag
_atom_site_refinement_flags
_atom_site_occupancy
_atom_site_disorder_assembly
_atom_site_disorder_group
S S 0.58821(4) 0.24616(2) 0.00652(10) 0.04345(12) Uani d . 1 . .
Cl Cl 0.49572(6) 0.44910(4) 0.73907(14) 0.0840(2) Uani d . 1 . .
O O1 0.32383(10) 0.13450(6) -0.0716(2) 0.0445(3) Uani d . 1 . .
O O2 0.69629(11) 0.21294(7) 0.0504(3) 0.0574(4) Uani d . 1 . .
C C1 0.48058(14) 0.18533(8) 0.0312(3) 0.0377(4) Uani d . 1 . .
C C2 0.45571(14) 0.13178(8) 0.1815(3) 0.0373(4) Uani d . 1 . .
C C3 0.50175(15) 0.10563(9) 0.3645(3) 0.0418(4) Uani d . 1 . .
C C4 0.44487(17) 0.05245(10) 0.4608(3) 0.0483(5) Uani d . 1 . .
H H4 0.4739 0.0343 0.5821 0.058 Uiso calc R 1 . .
C C5 0.34541(15) 0.02446(10) 0.3847(4) 0.0503(5) Uani d . 1 . .
C C6 0.30164(16) 0.04966(9) 0.2031(4) 0.0478(5) Uani d . 1 . .
H H6 0.2369 0.0319 0.1473 0.057 Uiso calc R 1 . .
C C7 0.35838(16) 0.10246(9) 0.1083(3) 0.0400(4) Uani d . 1 . .
C C8 0.40014(15) 0.18465(9) -0.1136(3) 0.0405(4) Uani d . 1 . .
C C9 0.60623(18) 0.13287(11) 0.4595(3) 0.0535(5) Uani d . 1 . .
H H9A 0.5897 0.1728 0.5416 0.080 Uiso calc R 1 . .
H H9B 0.6571 0.1453 0.3521 0.080 Uiso calc R 1 . .
H H9C 0.6386 0.0979 0.5452 0.080 Uiso calc R 1 . .
C C10 0.2873(2) -0.03139(12) 0.5061(6) 0.0758(7) Uani d . 1 . .
H H10A 0.2113 -0.0334 0.4652 0.114 Uiso calc R 1 . .
H H10B 0.2919 -0.0212 0.6509 0.114 Uiso calc R 1 . .
H H10C 0.3219 -0.0750 0.4792 0.114 Uiso calc R 1 . .
C C11 0.37730(19) 0.22734(11) -0.2970(4) 0.0509(5) Uani d . 1 . .
H H11A 0.3126 0.2547 -0.2729 0.076 Uiso calc R 1 . .
H H11B 0.3654 0.1980 -0.4144 0.076 Uiso calc R 1 . .
H H11C 0.4390 0.2571 -0.3232 0.076 Uiso calc R 1 . .
C C12 0.55633(14) 0.30025(8) 0.2240(3) 0.0390(4) Uani d . 1 . .
C C13 0.45411(16) 0.33225(10) 0.2400(4) 0.0485(5) Uani d . 1 . .
H H13 0.3986 0.3226 0.1453 0.058 Uiso calc R 1 . .
C C14 0.43614(17) 0.37853(10) 0.3984(4) 0.0522(5) Uani d . 1 . .
H H14 0.3684 0.4006 0.4111 0.063 Uiso calc R 1 . .
C C15 0.51924(18) 0.39180(9) 0.5371(4) 0.0491(5) Uani d . 1 . .
C C16 0.62023(17) 0.36065(9) 0.5241(4) 0.0497(4) Uani d . 1 . .
H H16 0.6748 0.3699 0.6211 0.060 Uiso calc R 1 . .
C C17 0.63960(16) 0.31487(10) 0.3627(4) 0.0464(5) Uani d . 1 . .
H H17 0.7084 0.2942 0.3483 0.056 Uiso calc R 1 . .

loop_
_atom_site_aniso_label
_atom_site_aniso_U_11
_atom_site_aniso_U_22
_atom_site_aniso_U_33
_atom_site_aniso_U_12
_atom_site_aniso_U_13
_atom_site_aniso_U_23
S 0.0401(2) 0.0491(2) 0.0411(2) -0.00916(18) 0.0045(2) 0.0011(2)
Cl 0.0895(5) 0.0805(4) 0.0819(5) 0.0023(4) 0.0111(4) -0.0341(4)
O1 0.0401(7) 0.0475(7) 0.0461(8) -0.0058(5) -0.0063(6) 0.0037(6)
O2 0.0389(7) 0.0638(8) 0.0695(11) -0.0017(6) 0.0088(7) -0.0075(8)
C1 0.0372(8) 0.0412(8) 0.0347(9) -0.0036(6) 0.0007(8) -0.0015(7)
C2 0.0358(9) 0.0383(8) 0.0377(9) 0.0011(7) 0.0055(8) -0.0016(7)
C3 0.0408(9) 0.0443(9) 0.0403(10) 0.0061(7) 0.0006(8) -0.0016(8)
C4 0.0461(10) 0.0503(10) 0.0485(12) 0.0094(8) 0.0031(9) 0.0120(8)
C5 0.0449(11) 0.0427(9) 0.0632(14) 0.0044(7) 0.0116(10) 0.0114(9)
C6 0.0366(9) 0.0418(8) 0.0649(14) -0.0034(7) 0.0024(9) 0.0049(9)
C7 0.0381(9) 0.0405(8) 0.0416(10) 0.0022(7) 0.0013(8) 0.0001(8)
C8 0.0407(9) 0.0428(9) 0.0380(10) -0.0026(7) 0.0010(8) -0.0006(7)
C9 0.0506(12) 0.0615(12) 0.0485(14) 0.0018(9) -0.0076(10) 0.0025(9)
C10 0.0633(14) 0.0679(13) 0.096(2) -0.0044(11) 0.0056(16) 0.0395(15)
C11 0.0522(11) 0.0588(11) 0.0416(11) -0.0017(10) -0.0031(9) 0.0068(9)
C12 0.0379(9) 0.0373(8) 0.0417(10) -0.0054(7) -0.0014(8) 0.0037(8)
C13 0.0431(10) 0.0481(10) 0.0542(12) -0.0012(8) -0.0102(10) 0.0042(9)
C14 0.0441(10) 0.0460(10) 0.0666(14) 0.0061(8) -0.0001(10) 0.0011(10)
C15 0.0583(12) 0.0382(9) 0.0508(12) -0.0032(8) 0.0049(10) -0.0034(9)
C16 0.0481(10) 0.0501(10) 0.0509(12) -0.0060(8) -0.0088(11) -0.0027(10)
C17 0.0358(9) 0.0481(9) 0.0553(13) -0.0030(8) -0.0046(9) -0.0018(9)

loop_
_atom_type_symbol
_atom_type_description
_atom_type_scat_dispersion_real
_atom_type_scat_dispersion_imag
_atom_type_scat_source
C C 0.0033 0.0016 'International Tables Vol C Tables 4.2.6.8 and 6.1.1.4'
H H 0.0000 0.0000 'International Tables Vol C Tables 4.2.6.8 and 6.1.1.4'
O O 0.0106 0.0060 'International Tables Vol C Tables 4.2.6.8 and 6.1.1.4'
S S 0.1246 0.1234 'International Tables Vol C Tables 4.2.6.8 and 6.1.1.4'
Cl Cl 0.1484 0.1585 'International Tables Vol C Tables 4.2.6.8 and 6.1.1.4'

loop_
_geom_angle_atom_site_label_1
_geom_angle_atom_site_label_2
_geom_angle_atom_site_label_3
_geom_angle_site_symmetry_1
_geom_angle_site_symmetry_3
_geom_angle
_geom_angle_publ_flag
O2 S C1 . . 110.14(8) ?
O2 S C12 . . 107.01(9) ?
C1 S C12 . . 99.20(8) ?
C8 O1 C7 . . 106.32(15) ?
C8 C1 C2 . . 107.89(15) ?
C8 C1 S . . 118.45(14) ?
C2 C1 S . . 133.66(14) ?
C7 C2 C3 . . 118.46(16) ?
C7 C2 C1 . . 103.84(16) ?
C3 C2 C1 . . 137.70(17) ?
C4 C3 C2 . . 116.71(17) ?
C4 C3 C9 . . 119.73(19) ?
C2 C3 C9 . . 123.55(18) ?
C3 C4 C5 . . 123.59(19) ?
C3 C4 H4 . . 118.2 ?
C5 C4 H4 . . 118.2 ?
C6 C5 C4 . . 119.37(18) ?
C6 C5 C10 . . 121.2(2) ?
C4 C5 C10 . . 119.5(2) ?
C7 C6 C5 . . 116.80(19) ?
C7 C6 H6 . . 121.6 ?
C5 C6 H6 . . 121.6 ?
C6 C7 O1 . . 123.85(18) ?
C6 C7 C2 . . 125.07(18) ?
O1 C7 C2 . . 111.06(15) ?
C1 C8 O1 . . 110.88(17) ?
C1 C8 C11 . . 133.50(17) ?
O1 C8 C11 . . 115.58(16) ?
C3 C9 H9A . . 109.5 ?
C3 C9 H9B . . 109.5 ?
H9A C9 H9B . . 109.5 ?
C3 C9 H9C . . 109.5 ?
H9A C9 H9C . . 109.5 ?
H9B C9 H9C . . 109.5 ?
C5 C10 H10A . . 109.5 ?
C5 C10 H10B . . 109.5 ?
H10A C10 H10B . . 109.5 ?
C5 C10 H10C . . 109.5 ?
H10A C10 H10C . . 109.5 ?
H10B C10 H10C . . 109.5 ?
C8 C11 H11A . . 109.5 ?
C8 C11 H11B . . 109.5 ?
H11A C11 H11B . . 109.5 ?
C8 C11 H11C . . 109.5 ?
H11A C11 H11C . . 109.5 ?
H11B C11 H11C . . 109.5 ?
C17 C12 C13 . . 120.78(18) ?
C17 C12 S . . 118.16(14) ?
C13 C12 S . . 120.72(15) ?
C14 C13 C12 . . 119.13(19) ?
C14 C13 H13 . . 120.4 ?
C12 C13 H13 . . 120.4 ?
C15 C14 C13 . . 119.45(18) ?
C15 C14 H14 . . 120.3 ?
C13 C14 H14 . . 120.3 ?
C16 C15 C14 . . 122.23(19) ?
C16 C15 Cl . . 118.38(18) ?
C14 C15 Cl . . 119.39(16) ?
C15 C16 C17 . . 118.6(2) ?
C15 C16 H16 . . 120.7 ?
C17 C16 H16 . . 120.7 ?
C12 C17 C16 . . 119.75(18) ?
C12 C17 H17 . . 120.1 ?
C16 C17 H17 . . 120.1 ?

loop_
_geom_bond_atom_site_label_1
_geom_bond_atom_site_label_2
_geom_bond_site_symmetry_2
_geom_bond_distance
_geom_bond_publ_flag
S O2 . 1.4878(15) ?
S C1 . 1.7665(17) ?
S C12 . 1.798(2) ?
Cl C15 . 1.740(2) ?
O1 C8 . 1.370(2) ?
O1 C7 . 1.385(2) ?
C1 C8 . 1.353(3) ?
C1 C2 . 1.455(2) ?
C2 C7 . 1.393(3) ?
C2 C3 . 1.405(3) ?
C3 C4 . 1.389(3) ?
C3 C9 . 1.504(3) ?
C4 C5 . 1.411(3) ?
C4 H4 . 0.9300 ?
C5 C6 . 1.379(3) ?
C5 C10 . 1.512(3) ?
C6 C7 . 1.378(3) ?
C6 H6 . 0.9300 ?
C8 C11 . 1.474(3) ?
C9 H9A . 0.9600 ?
C9 H9B . 0.9600 ?
C9 H9C . 0.9600 ?
C10 H10A . 0.9600 ?
C10 H10B . 0.9600 ?
C10 H10C . 0.9600 ?
C11 H11A . 0.9600 ?
C11 H11B . 0.9600 ?
C11 H11C . 0.9600 ?
C12 C17 . 1.381(3) ?
C12 C13 . 1.390(3) ?
C13 C14 . 1.380(3) ?
C13 H13 . 0.9300 ?
C14 C15 . 1.374(3) ?
C14 H14 . 0.9300 ?
C15 C16 . 1.368(3) ?
C16 C17 . 1.391(3) ?
C16 H16 . 0.9300 ?
C17 H17 . 0.9300 ?

loop_
_geom_hbond_atom_site_label_D
_geom_hbond_atom_site_label_H
_geom_hbond_atom_site_label_A
_geom_hbond_site_symmetry_A
_geom_hbond_distance_DH
_geom_hbond_distance_HA
_geom_hbond_distance_DA
_geom_hbond_angle_DHA
C13 H13 O2 4_455 0.93 2.62 3.471(2) 152.3
C11 H11C Cg 1_554 0.96 2.85 3.667(2) 144.1

loop_
_geom_torsion_atom_site_label_1
_geom_torsion_atom_site_label_2
_geom_torsion_atom_site_label_3
_geom_torsion_atom_site_label_4
_geom_torsion_site_symmetry_1
_geom_torsion_site_symmetry_2
_geom_torsion_site_symmetry_3
_geom_torsion_site_symmetry_4
_geom_torsion
_geom_torsion_publ_flag
O2 S C1 C8 . . . . -136.54(15) ?
C12 S C1 C8 . . . . 111.43(16) ?
O2 S C1 C2 . . . . 43.6(2) ?
C12 S C1 C2 . . . . -68.45(18) ?
C8 C1 C2 C7 . . . . 0.3(2) ?
S C1 C2 C7 . . . . -179.78(15) ?
C8 C1 C2 C3 . . . . -179.3(2) ?
S C1 C2 C3 . . . . 0.6(3) ?
C7 C2 C3 C4 . . . . -0.9(3) ?
C1 C2 C3 C4 . . . . 178.8(2) ?
C7 C2 C3 C9 . . . . -179.91(18) ?
C1 C2 C3 C9 . . . . -0.3(3) ?
C2 C3 C4 C5 . . . . -0.1(3) ?
C9 C3 C4 C5 . . . . 178.97(19) ?
C3 C4 C5 C6 . . . . 1.1(3) ?
C3 C4 C5 C10 . . . . -177.4(2) ?
C4 C5 C6 C7 . . . . -1.1(3) ?
C10 C5 C6 C7 . . . . 177.4(2) ?
C5 C6 C7 O1 . . . . -178.26(17) ?
C5 C6 C7 C2 . . . . 0.1(3) ?
C8 O1 C7 C6 . . . . 178.73(19) ?
C8 O1 C7 C2 . . . . 0.14(19) ?
C3 C2 C7 C6 . . . . 0.9(3) ?
C1 C2 C7 C6 . . . . -178.86(18) ?
C3 C2 C7 O1 . . . . 179.46(15) ?
C1 C2 C7 O1 . . . . -0.29(19) ?
C2 C1 C8 O1 . . . . -0.3(2) ?
S C1 C8 O1 . . . . 179.82(13) ?
C2 C1 C8 C11 . . . . 177.3(2) ?
S C1 C8 C11 . . . . -2.6(3) ?
C7 O1 C8 C1 . . . . 0.1(2) ?
C7 O1 C8 C11 . . . . -177.95(16) ?
O2 S C12 C17 . . . . 14.13(17) ?
C1 S C12 C17 . . . . 128.60(15) ?
O2 S C12 C13 . . . . -172.53(15) ?
C1 S C12 C13 . . . . -58.05(16) ?
C17 C12 C13 C14 . . . . -0.7(3) ?
S C12 C13 C14 . . . . -173.88(15) ?
C12 C13 C14 C15 . . . . -0.3(3) ?
C13 C14 C15 C16 . . . . 0.1(3) ?
C13 C14 C15 Cl . . . . -178.98(17) ?
C14 C15 C16 C17 . . . . 1.0(3) ?
Cl C15 C16 C17 . . . . -179.89(16) ?
C13 C12 C17 C16 . . . . 1.8(3) ?
S C12 C17 C16 . . . . 175.18(16) ?
C15 C16 C17 C12 . . . . -2.0(3) ?
